data_2013799
loop_
_publ_author_name
'Glidewell, Christopher'
'Low, John N.'
'Skakle, Janet M. S.'
'Wardell, James L.'

_publ_section_title
;
 2-Amino-5-nitrothiazole monoethanol solvate: triply-interwoven
 hydrogen-bonded sheets containing centrosymmetric
 <i>R</i>_<b>2</b>^<b>2</b>(8) and <i>R</i> _<b>10</b>^<b>10</b>(38)
 rings
;
_journal_issue 1
_journal_name_full 'Acta Crystallographica Section C'
_journal_page_first o15
_journal_page_last o18
_journal_paper_doi 10.1107/S0108270103024533
_journal_volume 60
_journal_year 2004
_chemical_formula_iupac 'C3 H3 N3 O2 S, C2 H6 O'
_chemical_formula_moiety 'C3 H3 N3 O2 S, C2 H6 O'
_chemical_formula_sum 'C5 H9 N3 O3 S'
_chemical_formula_weight 191.22
_chemical_name_systematic
;
2-Amino-5-nitrothiazole monoethanol solvate
;
_space_group_IT_number 14
_symmetry_cell_setting monoclinic
_symmetry_space_group_name_Hall '-P 2ybc'
_symmetry_space_group_name_H-M 'P 1 21/c 1'
_atom_sites_solution_hydrogens geom
_atom_sites_solution_primary direct
_atom_sites_solution_secondary difmap
_cell_angle_alpha 90
_cell_angle_beta 117.900(6)
_cell_angle_gamma 90
_cell_formula_units_Z 4
_cell_length_a 13.562(2)
_cell_length_b 5.3311(8)
_cell_length_c 13.142(2)
_cell_measurement_reflns_used 1602
_cell_measurement_temperature 120(2)
_cell_measurement_theta_max 26.0
_cell_measurement_theta_min 3.1
_cell_volume 839.7(2)
_computing_cell_refinement 'DENZO-SMN (Otwinowski & Minor, 1997)'
_computing_data_collection 'KappaCCD Server Software (Nonius, 1997)'
_computing_data_reduction 'DENZO-SMN (Otwinowski & Minor, 1997)'
_computing_molecular_graphics 'PLATON (Spek, 200)'
_computing_publication_material 'SHELXL97 (Sheldrick, 1997) and PRPKAPPA (Ferguson, 1999)'
_computing_structure_refinement 'SHELXL97 (Sheldrick, 1997)'
_computing_structure_solution 'SHELXS97 (Sheldrick, 1997)'
_diffrn_ambient_temperature 120(2)
_diffrn_measured_fraction_theta_full 0.99
_diffrn_measured_fraction_theta_max 0.971
_diffrn_measurement_device_type 'Nonius KappaCCD'
_diffrn_measurement_method '\f scans, and \w scans with \k offsets'
_diffrn_radiation_monochromator graphite
_diffrn_radiation_source 'rotating anode'
_diffrn_radiation_type 'Mo K\a'
_diffrn_radiation_wavelength 0.71073
_diffrn_reflns_av_R_equivalents 0.1353
_diffrn_reflns_av_sigmaI/netI 0.1475
_diffrn_reflns_limit_h_max 16
_diffrn_reflns_limit_h_min -16
_diffrn_reflns_limit_k_max 6
_diffrn_reflns_limit_k_min -6
_diffrn_reflns_limit_l_max 15
_diffrn_reflns_limit_l_min -16
_diffrn_reflns_number 5482
_diffrn_reflns_theta_full 25.0
_diffrn_reflns_theta_max 26.0
_diffrn_reflns_theta_min 3.1
_diffrn_standards_decay_% negligible
_exptl_absorpt_coefficient_mu 0.358
_exptl_absorpt_correction_T_max 0.993
_exptl_absorpt_correction_T_min 0.910
_exptl_absorpt_correction_type multi-scan
_exptl_absorpt_process_details 'DENZO-SMN (Otwinowski & Minor, 1997)'
_exptl_crystal_colour colourless
_exptl_crystal_density_diffrn 1.512
_exptl_crystal_density_method 'not measured'
_exptl_crystal_description needle
_exptl_crystal_F_000 400
_exptl_crystal_size_max 0.20
_exptl_crystal_size_mid 0.05
_exptl_crystal_size_min 0.02
_refine_diff_density_max 0.953
_refine_diff_density_min -0.358
_refine_ls_extinction_method none
_refine_ls_goodness_of_fit_ref 0.985
_refine_ls_hydrogen_treatment constr
_refine_ls_matrix_type full
_refine_ls_number_parameters 111
_refine_ls_number_reflns 1602
_refine_ls_number_restraints 0
_refine_ls_restrained_S_all 0.985
_refine_ls_R_factor_all 0.1495
_refine_ls_R_factor_gt 0.0723
_refine_ls_shift/su_max 0.001
_refine_ls_shift/su_mean 0.000
_refine_ls_structure_factor_coef Fsqd
_refine_ls_weighting_details 'w=1/[\s^2^(Fo^2^)+(0.0791P)^2^] where P=(Fo^2^+2Fc^2^)/3'
_refine_ls_weighting_scheme calc
_refine_ls_wR_factor_gt 0.1517
_refine_ls_wR_factor_ref 0.1813
_reflns_number_gt 877
_reflns_number_total 1602
_reflns_threshold_expression I>2\s(I)
_cod_data_source_file gg1195.cif
_cod_data_source_block VI
_cod_depositor_comments
;
The following automatic conversions were performed:

'_exptl_absorpt_correction_type' value 'Multi-scan' changed to
'multi-scan' according to
/home/saulius/struct/CIF-dictionaries/cif_core.dic dictionary named
'cif_core.dic' version 2.4.1 from 2010-06-29.

Automatic conversion script
Id: cif_fix_values 1715 2011-07-08 13:25:40Z adriana 
;
_cod_original_sg_symbol_H-M 'P 21/c'
_cod_database_code 2013799
_cod_database_fobs_code 2013799

loop_
_symmetry_equiv_pos_as_xyz
'x, y, z'
'x, -y+1/2, z+1/2'
'-x, -y, -z'
'-x, y-1/2, -z-1/2'

loop_
_atom_site_label
_atom_site_fract_x
_atom_site_fract_y
_atom_site_fract_z
_atom_site_U_iso_or_equiv
_atom_site_adp_type
_atom_site_calc_flag
_atom_site_refinement_flags
_atom_site_occupancy
_atom_site_disorder_assembly
_atom_site_disorder_group
_atom_site_type_symbol
C1 0.3344(4) -0.0905(9) 0.5364(4) 0.0294(12) Uani d . 1 . . C
C2 0.3698(4) 0.2328(9) 0.4305(4) 0.0322(12) Uani d . 1 . . C
C3 0.4228(4) 0.0601(9) 0.6007(4) 0.0315(12) Uani d . 1 . . C
N1 0.2957(3) -0.2868(7) 0.5767(3) 0.0338(10) Uani d . 1 . . N
N2 0.3705(3) 0.3908(7) 0.3542(3) 0.0335(11) Uani d . 1 . . N
N3 0.4439(3) 0.2444(7) 0.5433(3) 0.0335(11) Uani d . 1 . . N
O1 0.3418(3) -0.3402(6) 0.6804(3) 0.0412(10) Uani d . 1 . . O
O2 0.2118(3) -0.4074(6) 0.5054(3) 0.0397(10) Uani d . 1 . . O
S 0.27102(10) -0.0067(2) 0.39302(10) 0.0335(4) Uani d . 1 . . S
C4 0.0716(4) 0.2864(10) 0.1230(4) 0.0435(14) Uani d . 1 . . C
C5 0.0552(5) 0.4958(10) 0.1903(4) 0.0488(15) Uani d . 1 . . C
O3 0.1821(3) 0.3113(7) 0.1364(3) 0.0490(11) Uani d . 1 . . O
H3 0.4670 0.0369 0.6813 0.038 Uiso calc R 1 . . H
H2A 0.4208 0.5107 0.3760 0.040 Uiso calc R 1 . . H
H2B 0.3205 0.3767 0.2814 0.040 Uiso calc R 1 . . H
H4A 0.0627 0.1219 0.1527 0.052 Uiso calc R 1 . . H
H4B 0.0159 0.2987 0.0407 0.052 Uiso calc R 1 . . H
H5A 0.1068 0.4739 0.2723 0.073 Uiso calc R 1 . . H
H5B -0.0218 0.4929 0.1783 0.073 Uiso calc R 1 . . H
H5C 0.0699 0.6569 0.1640 0.073 Uiso calc R 1 . . H
H3A 0.1972 0.1859 0.1075 0.059 Uiso calc R 1 . . H

loop_
_atom_site_aniso_label
_atom_site_aniso_U_11
_atom_site_aniso_U_22
_atom_site_aniso_U_33
_atom_site_aniso_U_12
_atom_site_aniso_U_13
_atom_site_aniso_U_23
C1 0.031(3) 0.030(2) 0.029(3) 0.000(2) 0.016(2) 0.002(2)
C2 0.026(3) 0.033(3) 0.036(3) 0.003(2) 0.013(2) -0.001(2)
C3 0.025(3) 0.040(3) 0.026(3) 0.005(2) 0.010(2) 0.000(2)
N1 0.030(2) 0.043(2) 0.030(2) -0.001(2) 0.016(2) 0.003(2)
N2 0.031(2) 0.036(2) 0.032(2) -0.0023(19) 0.0130(19) 0.0051(19)
N3 0.031(2) 0.028(2) 0.038(3) -0.0002(19) 0.014(2) 0.0012(19)
O1 0.045(2) 0.045(2) 0.029(2) -0.0037(18) 0.0136(17) 0.0056(16)
O2 0.031(2) 0.043(2) 0.036(2) -0.0130(17) 0.0078(17) -0.0016(16)
S 0.0304(7) 0.0343(7) 0.0299(7) -0.0042(6) 0.0092(5) 0.0016(6)
C4 0.037(3) 0.051(3) 0.039(3) 0.002(3) 0.015(3) 0.004(3)
C5 0.040(3) 0.062(4) 0.048(3) 0.005(3) 0.023(3) -0.009(3)
O3 0.037(2) 0.053(3) 0.059(3) -0.0042(18) 0.0242(19) -0.0219(19)

loop_
_atom_type_symbol
_atom_type_description
_atom_type_scat_dispersion_real
_atom_type_scat_dispersion_imag
_atom_type_scat_source
C C 0.0033 0.0016 'International Tables Vol C Tables 4.2.6.8 and 6.1.1.4'
H H 0.0000 0.0000 'International Tables Vol C Tables 4.2.6.8 and 6.1.1.4'
N N 0.0061 0.0033 'International Tables Vol C Tables 4.2.6.8 and 6.1.1.4'
O O 0.0106 0.0060 'International Tables Vol C Tables 4.2.6.8 and 6.1.1.4'
S S 0.1246 0.1234 'International Tables Vol C Tables 4.2.6.8 and 6.1.1.4'

loop_
_geom_angle_atom_site_label_1
_geom_angle_atom_site_label_2
_geom_angle_atom_site_label_3
_geom_angle
_geom_angle_publ_flag
C1 S C2 87.5(2) y
S C2 N3 115.0(4) y
C2 N3 C3 109.7(4) y
N3 C3 C1 116.0(4) y
C3 C1 S 111.7(4) y
C3 C1 N1 126.2(4) no
N1 C1 S 122.0(3) no
N2 C2 N3 122.8(4) no
N2 C2 S 122.2(4) no
N3 C3 H3 122.0 no
C1 C3 H3 122.0 no
O1 N1 O2 121.1(4) no
O1 N1 C1 120.6(4) no
O2 N1 C1 118.3(4) no
C2 N2 H2A 120.0 no
C2 N2 H2B 120.0 no
H2A N2 H2B 120.0 no
O3 C4 C5 107.1(4) no
O3 C4 H4A 110.3 no
C5 C4 H4A 110.3 no
O3 C4 H4B 110.3 no
C5 C4 H4B 110.3 no
H4A C4 H4B 108.6 no
C4 C5 H5A 109.5 no
C4 C5 H5B 109.5 no
H5A C5 H5B 109.5 no
C4 C5 H5C 109.5 no
H5A C5 H5C 109.5 no
H5B C5 H5C 109.5 no
C4 O3 H3A 109.5 no

loop_
_geom_bond_atom_site_label_1
_geom_bond_atom_site_label_2
_geom_bond_site_symmetry_2
_geom_bond_distance
_geom_bond_publ_flag
S C1 . 1.724(5) y
C1 C3 . 1.359(7) y
C3 N3 . 1.349(6) y
N3 C2 . 1.348(6) y
S C2 . 1.746(5) y
C1 N1 . 1.382(6) y
C2 N2 . 1.312(6) y
C3 H3 . 0.95 no
N1 O1 . 1.238(5) no
N1 O2 . 1.260(5) no
N2 H2A . 0.88 no
N2 H2B . 0.88 no
C4 O3 . 1.432(6) no
C4 C5 . 1.503(7) no
C4 H4A . 0.99 no
C4 H4B . 0.99 no
C5 H5A . 0.98 no
C5 H5B . 0.98 no
C5 H5C . 0.98 no
O3 H3A . 0.84 no

loop_
_geom_hbond_atom_site_label_D
_geom_hbond_atom_site_label_H
_geom_hbond_atom_site_label_A
_geom_hbond_site_symmetry_A
_geom_hbond_distance_DH
_geom_hbond_distance_HA
_geom_hbond_distance_DA
_geom_hbond_angle_DHA
_geom_hbond_publ_flag
N2 H2A N3 3_666 0.88 2.09 2.960(6) 169 y
N2 H2B O3 . 0.88 1.98 2.838(5) 164 y
O3 H3A O1 2_544 0.84 2.53 3.188(5) 136 y
O3 H3A O2 2_544 0.84 2.07 2.900(5) 169 y
C3 H3 O1 4_667 0.95 2.46 3.187(6) 133 y

loop_
_geom_torsion_atom_site_label_1
_geom_torsion_atom_site_label_2
_geom_torsion_atom_site_label_3
_geom_torsion_atom_site_label_4
_geom_torsion
_geom_torsion_publ_flag
N1 C1 C3 N3 -178.5(5) no
S C1 C3 N3 0.7(6) no
C3 C1 N1 O1 0.3(8) no
S C1 N1 O1 -178.8(3) y
C3 C1 N1 O2 179.5(5) no
S C1 N1 O2 0.4(6) y
N2 C2 N3 C3 179.7(5) no
S C2 N3 C3 0.4(5) no
C1 C3 N3 C2 -0.7(6) no
C3 C1 S C2 -0.4(4) no
N1 C1 S C2 178.9(5) no
N2 C2 S C1 -179.3(4) no
N3 C2 S C1 0.0(4) no

loop_
_cod_related_entry_id
_cod_related_entry_database
_cod_related_entry_code
1 ChemSpider 21134359
